data_1506849
loop_
_publ_author_name
'Hu, Jun'
'Liu, Yubiao'
'Khemtong, Chalermchai'
'El Khoury, Jouliana M.'
'McAfoos, Timothy J.'
'Taschner, Ian S.'

_publ_section_title
;
 Photochemical Patterning of a Self-Assembled Monolayer of
 7-Diazomethylcarbonyl-2,4,9-trithiaadmantane on Gold Films via Wolff
 Rearrangement
;
_journal_issue 12
_journal_name_full Langmuir
_journal_page_first 4933
_journal_paper_doi 10.1021/la049629w
_journal_volume 20
_journal_year 2004
_chemical_formula_moiety 'C9 H10 N2 O S3'
_chemical_formula_sum 'C9 H10 N2 O S3'
_chemical_formula_weight 258.37
_chemical_name_systematic
; 
 ? 
;
_space_group_IT_number 2
_symmetry_space_group_name_Hall '-P 1'
_symmetry_space_group_name_H-M 'P -1'
_atom_sites_solution_hydrogens geom
_atom_sites_solution_primary direct
_atom_sites_solution_secondary difmap
_audit_creation_method SHELXL-97
_cell_angle_alpha 87.701(3)
_cell_angle_beta 87.867(3)
_cell_angle_gamma 87.491(3)
_cell_formula_units_Z 4
_cell_length_a 7.3568(14)
_cell_length_b 9.8242(18)
_cell_length_c 15.334(3)
_cell_measurement_reflns_used 6232
_cell_measurement_temperature 100(2)
_cell_measurement_theta_max 27.56
_cell_measurement_theta_min 2.42
_cell_volume 1105.6(4)
_computing_cell_refinement 'Bruker SMART'
_computing_data_collection 'Bruker SMART'
_computing_data_reduction 'Bruker SAINT'
_computing_molecular_graphics 'Bruker SHELXTL'
_computing_publication_material 'Bruker SHELXTL'
_computing_structure_refinement 'SHELXL-97 (Sheldrick, 1997)'
_computing_structure_solution 'SHELXS-97 (Sheldrick, 1990)'
_diffrn_ambient_temperature 100(2)
_diffrn_measured_fraction_theta_full 0.955
_diffrn_measured_fraction_theta_max 0.955
_diffrn_measurement_device_type 'CCD area detector'
_diffrn_measurement_method 'phi and omega scans'
_diffrn_radiation_monochromator graphite
_diffrn_radiation_source 'fine-focus sealed tube'
_diffrn_radiation_type MoK\a
_diffrn_radiation_wavelength 0.71073
_diffrn_reflns_av_R_equivalents 0.0401
_diffrn_reflns_av_sigmaI/netI 0.0614
_diffrn_reflns_limit_h_max 9
_diffrn_reflns_limit_h_min -9
_diffrn_reflns_limit_k_max 12
_diffrn_reflns_limit_k_min -12
_diffrn_reflns_limit_l_max 19
_diffrn_reflns_limit_l_min -19
_diffrn_reflns_number 9429
_diffrn_reflns_theta_full 27.56
_diffrn_reflns_theta_max 27.56
_diffrn_reflns_theta_min 1.33
_exptl_absorpt_coefficient_mu 0.643
_exptl_absorpt_correction_T_max 0.9097
_exptl_absorpt_correction_T_min 0.7477
_exptl_absorpt_correction_type 'multi-scan SADABS'
_exptl_crystal_colour yellow
_exptl_crystal_density_diffrn 1.552
_exptl_crystal_density_meas 0
_exptl_crystal_density_method 'not measured'
_exptl_crystal_description block
_exptl_crystal_F_000 536
_exptl_crystal_size_max 0.48
_exptl_crystal_size_mid 0.21
_exptl_crystal_size_min 0.15
_refine_diff_density_max 0.855
_refine_diff_density_min -0.460
_refine_diff_density_rms 0.101
_refine_ls_extinction_method none
_refine_ls_goodness_of_fit_ref 1.076
_refine_ls_hydrogen_treatment mixed
_refine_ls_matrix_type full
_refine_ls_number_parameters 271
_refine_ls_number_reflns 4892
_refine_ls_number_restraints 0
_refine_ls_restrained_S_all 1.076
_refine_ls_R_factor_all 0.0642
_refine_ls_R_factor_gt 0.0560
_refine_ls_shift/su_max 0.000
_refine_ls_shift/su_mean 0.000
_refine_ls_structure_factor_coef Fsqd
_refine_ls_weighting_details 'calc w=1/[\s^2^(Fo^2^)+(0.0688P)^2^+0.7012P] where P=(Fo^2^+2Fc^2^)/3'
_refine_ls_weighting_scheme calc
_refine_ls_wR_factor_gt 0.1380
_refine_ls_wR_factor_ref 0.1438
_reflns_number_gt 4261
_reflns_number_total 4892
_reflns_threshold_expression >2sigma(I)
_cod_data_source_file la049629wsi20040211_061150.cif
_cod_data_source_block yubio
_cod_database_code 1506849

loop_
_symmetry_equiv_pos_as_xyz
'x, y, z'
'-x, -y, -z'

loop_
_atom_site_label
_atom_site_type_symbol
_atom_site_fract_x
_atom_site_fract_y
_atom_site_fract_z
_atom_site_U_iso_or_equiv
_atom_site_adp_type
_atom_site_occupancy
_atom_site_symmetry_multiplicity
_atom_site_calc_flag
_atom_site_refinement_flags
S1 S 0.16582(10) 0.57526(7) 0.24745(5) 0.02720(18) Uani 1 1 d .
S2 S 0.10454(10) 0.28157(7) 0.20369(4) 0.02484(18) Uani 1 1 d .
S3 S -0.12613(9) 0.41863(7) 0.34889(5) 0.02755(18) Uani 1 1 d .
S4 S 0.73811(11) 1.09974(7) 0.15071(5) 0.02960(19) Uani 1 1 d .
S5 S 0.43239(11) 0.95662(7) 0.25322(5) 0.0327(2) Uani 1 1 d .
S6 S 0.82973(13) 0.89488(8) 0.29903(5) 0.0383(2) Uani 1 1 d .
O1 O 0.4309(3) 0.3301(2) 0.52901(13) 0.0367(5) Uani 1 1 d .
O2 O 0.6530(3) 0.6839(2) -0.02274(13) 0.0366(5) Uani 1 1 d .
N1 N 0.6859(3) 0.1358(2) 0.4924(2) 0.0354(6) Uani 1 1 d .
N2 N 0.7827(5) 0.1139(3) 0.54137(19) 0.0479(8) Uani 1 1 d .
N3 N 0.7771(4) 0.4334(2) 0.02358(17) 0.0335(6) Uani 1 1 d .
N4 N 0.7756(4) 0.3583(3) -0.02786(18) 0.0412(7) Uani 1 1 d .
C1 C 0.0657(4) 0.5306(3) 0.35500(18) 0.0258(6) Uani 1 1 d .
H1 H 0.0159 0.6174 0.3802 0.031 Uiso 1 1 calc R
C2 C 0.0067(4) 0.2668(3) 0.31548(17) 0.0236(5) Uani 1 1 d .
H2 H -0.0794 0.1907 0.3165 0.028 Uiso 1 1 calc R
C3 C 0.2718(4) 0.4074(3) 0.22460(17) 0.0235(5) Uani 1 1 d .
H3 H 0.3485 0.4190 0.1698 0.028 Uiso 1 1 calc R
C4 C 0.2084(4) 0.4707(3) 0.41715(17) 0.0233(5) Uani 1 1 d .
H4A H 0.1502 0.4554 0.4758 0.028 Uiso 1 1 calc R
H4B H 0.3039 0.5375 0.4224 0.028 Uiso 1 1 calc R
C5 C 0.1531(4) 0.2253(3) 0.38114(17) 0.0218(5) Uani 1 1 d .
H5A H 0.2142 0.1381 0.3639 0.026 Uiso 1 1 calc R
H5B H 0.0941 0.2100 0.4396 0.026 Uiso 1 1 calc R
C6 C 0.3998(4) 0.3564(3) 0.29658(16) 0.0213(5) Uani 1 1 d .
H6A H 0.4950 0.4233 0.3021 0.026 Uiso 1 1 calc R
H6B H 0.4608 0.2691 0.2796 0.026 Uiso 1 1 calc R
C7 C 0.2985(4) 0.3347(2) 0.38672(16) 0.0205(5) Uani 1 1 d .
C8 C 0.4332(4) 0.2825(3) 0.45620(17) 0.0252(6) Uani 1 1 d .
C9 C 0.5629(4) 0.1739(3) 0.43188(19) 0.0292(6) Uani 1 1 d .
H9 H 0.5615 0.1323 0.3770 0.035 Uiso 1 1 calc R
C10 C 0.8839(4) 0.9537(3) 0.18666(19) 0.0297(6) Uani 1 1 d .
H10 H 1.0114 0.9852 0.1854 0.036 Uiso 1 1 calc R
C11 C 0.6087(5) 0.8255(3) 0.27957(19) 0.0339(7) Uani 1 1 d .
H11 H 0.5676 0.7778 0.3352 0.041 Uiso 1 1 calc R
C12 C 0.5277(4) 1.0096(3) 0.14632(17) 0.0252(6) Uani 1 1 d .
H12 H 0.4361 1.0749 0.1192 0.030 Uiso 1 1 calc R
C13 C 0.8811(4) 0.8366(3) 0.12287(18) 0.0244(6) Uani 1 1 d .
H13A H 0.9700 0.7633 0.1411 0.029 Uiso 1 1 calc R
H13B H 0.9190 0.8707 0.0636 0.029 Uiso 1 1 calc R
C14 C 0.6287(4) 0.7177(3) 0.21011(19) 0.0296(6) Uani 1 1 d .
H14A H 0.5105 0.6746 0.2052 0.035 Uiso 1 1 calc R
H14B H 0.7189 0.6458 0.2291 0.035 Uiso 1 1 calc R
C15 C 0.5520(4) 0.8883(3) 0.08600(18) 0.0283(6) Uani 1 1 d .
H15A H 0.5939 0.9219 0.0273 0.034 Uiso 1 1 calc R
H15B H 0.4326 0.8475 0.0802 0.034 Uiso 1 1 calc R
C16 C 0.6896(4) 0.7769(2) 0.11970(17) 0.0214(5) Uani 1 1 d .
C17 C 0.7013(4) 0.6629(3) 0.05235(18) 0.0240(6) Uani 1 1 d .
C18 C 0.7716(5) 0.5299(3) 0.0826(2) 0.0366(7) Uani 1 1 d .
H18 H 0.8109 0.5125 0.1405 0.044 Uiso 1 1 calc R

loop_
_atom_site_aniso_label
_atom_site_aniso_U_11
_atom_site_aniso_U_22
_atom_site_aniso_U_33
_atom_site_aniso_U_23
_atom_site_aniso_U_13
_atom_site_aniso_U_12
S1 0.0322(4) 0.0165(3) 0.0330(4) 0.0069(3) -0.0093(3) -0.0028(3)
S2 0.0288(4) 0.0214(3) 0.0250(3) -0.0017(2) -0.0046(3) -0.0049(3)
S3 0.0209(4) 0.0260(4) 0.0361(4) -0.0045(3) -0.0038(3) -0.0005(3)
S4 0.0390(4) 0.0133(3) 0.0367(4) 0.0007(3) -0.0030(3) -0.0036(3)
S5 0.0382(5) 0.0213(3) 0.0376(4) -0.0004(3) 0.0078(3) 0.0032(3)
S6 0.0549(5) 0.0321(4) 0.0280(4) -0.0057(3) -0.0172(3) 0.0150(4)
O1 0.0499(14) 0.0337(11) 0.0261(10) 0.0026(8) -0.0097(9) 0.0048(10)
O2 0.0573(15) 0.0261(11) 0.0256(10) -0.0023(8) -0.0035(10) 0.0093(10)
N1 0.0229(13) 0.0204(12) 0.0616(18) 0.0135(12) 0.0029(13) -0.0028(10)
N2 0.062(2) 0.0449(17) 0.0368(15) 0.0165(13) -0.0088(15) -0.0158(15)
N3 0.0383(15) 0.0175(11) 0.0452(15) -0.0015(11) -0.0075(12) -0.0002(10)
N4 0.0486(18) 0.0321(14) 0.0431(15) -0.0094(12) 0.0047(13) -0.0024(12)
C1 0.0283(15) 0.0181(12) 0.0318(14) -0.0037(10) -0.0063(11) -0.0005(11)
C2 0.0245(14) 0.0187(12) 0.0283(13) -0.0021(10) -0.0011(11) -0.0064(10)
C3 0.0265(14) 0.0194(12) 0.0245(13) 0.0044(10) -0.0034(11) -0.0034(10)
C4 0.0256(14) 0.0186(12) 0.0262(13) -0.0012(10) -0.0057(11) -0.0017(10)
C5 0.0249(14) 0.0159(12) 0.0247(12) 0.0008(9) 0.0010(10) -0.0039(10)
C6 0.0205(13) 0.0195(12) 0.0237(12) 0.0039(9) -0.0004(10) -0.0031(10)
C7 0.0241(14) 0.0167(12) 0.0207(12) 0.0031(9) -0.0028(10) -0.0011(10)
C8 0.0305(15) 0.0204(13) 0.0249(13) 0.0070(10) -0.0042(11) -0.0061(11)
C9 0.0262(15) 0.0306(15) 0.0300(14) 0.0093(11) -0.0059(11) 0.0025(12)
C10 0.0298(15) 0.0213(13) 0.0387(16) -0.0032(11) -0.0080(12) -0.0019(11)
C11 0.049(2) 0.0229(14) 0.0272(14) 0.0074(11) 0.0073(13) 0.0101(13)
C12 0.0334(15) 0.0148(12) 0.0277(13) -0.0002(10) -0.0077(11) 0.0032(11)
C13 0.0264(14) 0.0178(12) 0.0288(13) 0.0005(10) -0.0017(11) -0.0008(10)
C14 0.0381(17) 0.0136(12) 0.0359(15) 0.0034(10) 0.0064(13) 0.0014(11)
C15 0.0367(17) 0.0167(12) 0.0322(14) -0.0052(10) -0.0127(12) 0.0047(11)
C16 0.0267(14) 0.0117(11) 0.0257(12) 0.0011(9) -0.0032(11) 0.0000(10)
C17 0.0245(14) 0.0171(12) 0.0306(14) -0.0031(10) -0.0024(11) 0.0006(10)
C18 0.057(2) 0.0185(13) 0.0357(15) -0.0069(11) -0.0178(14) 0.0070(13)

loop_
_atom_type_symbol
_atom_type_description
_atom_type_scat_dispersion_real
_atom_type_scat_dispersion_imag
_atom_type_scat_source
C C 0.0033 0.0016 'International Tables Vol C Tables 4.2.6.8 and 6.1.1.4'
H H 0.0000 0.0000 'International Tables Vol C Tables 4.2.6.8 and 6.1.1.4'
N N 0.0061 0.0033 'International Tables Vol C Tables 4.2.6.8 and 6.1.1.4'
O O 0.0106 0.0060 'International Tables Vol C Tables 4.2.6.8 and 6.1.1.4'
S S 0.1246 0.1234 'International Tables Vol C Tables 4.2.6.8 and 6.1.1.4'

loop_
_geom_angle_atom_site_label_1
_geom_angle_atom_site_label_2
_geom_angle_atom_site_label_3
_geom_angle
C1 S1 C3 97.48(12)
C3 S2 C2 96.99(12)
C2 S3 C1 96.98(12)
C12 S4 C10 97.25(13)
C12 S5 C11 97.02(13)
C11 S6 C10 97.56(13)
N2 N1 C9 175.5(3)
N4 N3 C18 176.1(3)
C4 C1 S1 111.83(19)
C4 C1 S3 111.60(19)
S1 C1 S3 112.37(14)
C5 C2 S3 111.40(17)
C5 C2 S2 111.33(18)
S3 C2 S2 113.67(14)
C6 C3 S2 111.54(17)
C6 C3 S1 111.76(18)
S2 C3 S1 112.53(15)
C1 C4 C7 113.0(2)
C2 C5 C7 112.6(2)
C3 C6 C7 112.7(2)
C8 C7 C4 108.0(2)
C8 C7 C6 110.4(2)
C4 C7 C6 110.4(2)
C8 C7 C5 107.3(2)
C4 C7 C5 110.4(2)
C6 C7 C5 110.3(2)
O1 C8 C9 121.3(3)
O1 C8 C7 121.7(3)
C9 C8 C7 117.0(2)
N1 C9 C8 115.5(3)
C13 C10 S6 111.52(19)
C13 C10 S4 111.4(2)
S6 C10 S4 112.77(16)
C14 C11 S6 110.4(2)
C14 C11 S5 111.9(2)
S6 C11 S5 113.44(16)
C15 C12 S4 111.0(2)
C15 C12 S5 111.16(19)
S4 C12 S5 113.96(15)
C10 C13 C16 112.1(2)
C11 C14 C16 112.9(2)
C12 C15 C16 113.1(2)
C14 C16 C15 111.3(2)
C14 C16 C17 110.0(2)
C15 C16 C17 107.2(2)
C14 C16 C13 110.8(2)
C15 C16 C13 109.6(2)
C17 C16 C13 107.7(2)
O2 C17 C18 121.5(2)
O2 C17 C16 121.8(2)
C18 C17 C16 116.8(2)
N3 C18 C17 115.3(3)

loop_
_geom_bond_atom_site_label_1
_geom_bond_atom_site_label_2
_geom_bond_distance
S1 C1 1.826(3)
S1 C3 1.834(3)
S2 C3 1.827(3)
S2 C2 1.837(3)
S3 C2 1.827(3)
S3 C1 1.834(3)
S4 C12 1.821(3)
S4 C10 1.832(3)
S5 C12 1.824(3)
S5 C11 1.832(3)
S6 C11 1.830(4)
S6 C10 1.831(3)
O1 C8 1.227(3)
O2 C17 1.225(3)
N1 N2 1.063(4)
N1 C9 1.352(4)
N3 N4 1.102(3)
N3 C18 1.335(4)
C1 C4 1.528(4)
C2 C5 1.533(4)
C3 C6 1.532(4)
C4 C7 1.546(3)
C5 C7 1.557(4)
C6 C7 1.557(3)
C7 C8 1.539(4)
C8 C9 1.451(4)
C10 C13 1.541(4)
C11 C14 1.531(4)
C12 C15 1.538(3)
C13 C16 1.553(4)
C14 C16 1.540(4)
C15 C16 1.545(4)
C16 C17 1.550(3)
C17 C18 1.450(4)

loop_
_cod_related_entry_id
_cod_related_entry_database
_cod_related_entry_code
1 ChemSpider 21374729
